data_1568670
loop_
_publ_author_name
'Iqbal, Saqib A.'
'Uzelac, Marina'
'Nawaz, Ismat'
'Wang, Zhongxing'
'Jones, T. Harri'
'Yuan, Kang'
'Millet, Clement R. P.'
'Nichol, Gary S.'
'Chotana, Ghayoor Abbas'
'Ingleson, Michael J.'

_publ_section_title
;
 Amides as modifiable directing groups in electrophilic borylation.
;
_journal_issue 14
_journal_name_full 'Chemical science'
_journal_page_first 3865
_journal_page_last 3872
_journal_paper_doi 10.1039/d2sc06483a
_journal_volume 14
_journal_year 2023
_chemical_formula_moiety 'B Br4, C24 H23 B N O, 0.5(C H2 Cl2)'
_chemical_formula_sum 'C24.5 H24 B2 Br4 Cl N O'
_chemical_formula_weight 725.16
_space_group_crystal_system monoclinic
_space_group_IT_number 14
_space_group_name_Hall '-P 2ybc'
_space_group_name_H-M_alt 'P 1 21/c 1'
_atom_sites_solution_hydrogens geom
_audit_creation_date 2022-11-22
_audit_creation_method
;
Olex2 1.5-beta
(compiled 2022.04.07 svn.rca3783a0 for OlexSys, GUI svn.r6498)
;
_audit_update_record
;
2022-11-22 deposited with the CCDC.	2023-03-15 downloaded from the CCDC.
;
_cell_angle_alpha 90
_cell_angle_beta 117.156(6)
_cell_angle_gamma 90
_cell_formula_units_Z 4
_cell_length_a 17.5337(11)
_cell_length_b 9.0190(3)
_cell_length_c 18.6811(8)
_cell_measurement_reflns_used 6892
_cell_measurement_temperature 120.01(13)
_cell_measurement_theta_max 25.7550
_cell_measurement_theta_min 3.9100
_cell_volume 2628.5(3)
_computing_cell_refinement 'CrysAlisPro 1.171.40.53 (Rigaku OD, 2019)'
_computing_data_collection 'CrysAlisPro 1.171.40.53 (Rigaku OD, 2019)'
_computing_data_reduction 'CrysAlisPro 1.171.40.53 (Rigaku OD, 2019)'
_computing_molecular_graphics 'Olex2 1.5-beta (Dolomanov et al., 2009)'
_computing_publication_material 'Olex2 1.5-beta (Dolomanov et al., 2009)'
_computing_structure_refinement 'SHELXL 2018/3 (Sheldrick, 2015)'
_computing_structure_solution 'SHELXT 2018/2 (Sheldrick, 2018)'
_diffrn_ambient_temperature 120.00
_diffrn_detector_area_resol_mean 8.0521
_diffrn_detector_type Eos
_diffrn_measured_fraction_theta_full 0.998
_diffrn_measured_fraction_theta_max 0.883
_diffrn_measurement_details
;
List of Runs (angles in degrees, time in seconds):

  # Type    Start    End  Width  t~exp~   \w     \q     \k     \f   Frames
#--------------------------------------------------------------------------
  1  \w    -41.00  52.00   1.00   20.00    --  -15.66  75.00  81.00   93
  2  \w    -83.00  10.00   1.00   20.00    --  -15.66 -75.00 -46.00   93
  3  \w    -42.00  39.00   1.00   20.00    --  -15.66  77.00 -30.00   81
  4  \w    -88.00 -39.00   1.00   20.00    --  -15.66-178.00 120.00   49
  5  \w     -9.00  39.00   1.00   20.00    --   17.38  77.00 120.00   48
  6  \w     -9.00  39.00   1.00   20.00    --   17.38  77.00 -90.00   48
  7  \w     -9.00  39.00   1.00   20.00    --   17.38  77.00-150.00   48
  8  \w    -32.00  42.00   1.00   20.00    --  -15.66  57.00-120.00   74
;
_diffrn_measurement_device 'four-circle diffractometer'
_diffrn_measurement_device_type 'Xcalibur, Eos'
_diffrn_measurement_method '\w scans'
_diffrn_radiation_type MoK\a
_diffrn_radiation_wavelength 0.71073
_diffrn_reflns_av_R_equivalents 0.0517
_diffrn_reflns_av_unetI/netI 0.0591
_diffrn_reflns_Laue_measured_fraction_full 0.998
_diffrn_reflns_Laue_measured_fraction_max 0.883
_diffrn_reflns_limit_h_max 21
_diffrn_reflns_limit_h_min -23
_diffrn_reflns_limit_k_max 11
_diffrn_reflns_limit_k_min -11
_diffrn_reflns_limit_l_max 24
_diffrn_reflns_limit_l_min -24
_diffrn_reflns_number 29847
_diffrn_reflns_point_group_measured_fraction_full 0.998
_diffrn_reflns_point_group_measured_fraction_max 0.883
_diffrn_reflns_theta_full 25.242
_diffrn_reflns_theta_max 29.341
_diffrn_reflns_theta_min 3.261
_exptl_absorpt_coefficient_mu 6.245
_exptl_absorpt_correction_T_max 1.00000
_exptl_absorpt_correction_T_min 0.49581
_exptl_absorpt_correction_type multi-scan
_exptl_absorpt_process_details
;
CrysAlisPro 1.171.40.53 (Rigaku Oxford Diffraction, 2019)
Empirical absorption correction using spherical harmonics,
 implemented in SCALE3 ABSPACK scaling algorithm.
;
_exptl_crystal_colour 'clear light yellow'
_exptl_crystal_colour_lustre clear
_exptl_crystal_colour_modifier light
_exptl_crystal_colour_primary yellow
_exptl_crystal_density_diffrn 1.832
_exptl_crystal_description plate
_exptl_crystal_F_000 1412
_exptl_crystal_size_max 0.28
_exptl_crystal_size_mid 0.222
_exptl_crystal_size_min 0.043
_refine_diff_density_max 1.957
_refine_diff_density_min -1.261
_refine_diff_density_rms 0.130
_refine_ls_extinction_method none
_refine_ls_goodness_of_fit_ref 1.012
_refine_ls_hydrogen_treatment constr
_refine_ls_matrix_type full
_refine_ls_number_parameters 319
_refine_ls_number_reflns 6372
_refine_ls_number_restraints 56
_refine_ls_restrained_S_all 1.020
_refine_ls_R_factor_all 0.0913
_refine_ls_R_factor_gt 0.0497
_refine_ls_shift/su_max 0.001
_refine_ls_shift/su_mean 0.000
_refine_ls_structure_factor_coef Fsqd
_refine_ls_weighting_details 'w=1/[\s^2^(Fo^2^)+(0.0398P)^2^+9.5171P] where P=(Fo^2^+2Fc^2^)/3'
_refine_ls_weighting_scheme calc
_refine_ls_wR_factor_gt 0.0987
_refine_ls_wR_factor_ref 0.1156
_reflns_Friedel_coverage 0.000
_reflns_number_gt 4346
_reflns_number_total 6372
_reflns_threshold_expression 'I > 2\s(I)'
_cod_data_source_file d2sc06483a2.cif
_cod_data_source_block bq2_reprocess
_cod_depositor_comments 'Adding full bibliography for 1568667--1568672.cif.'
_cod_original_formula_sum 'C24.50 H24 B2 Br4 Cl N O'
_cod_database_code 1568670
_shelx_shelxl_version_number 2018/3
_shelx_space_group_comment
;
The symmetry employed for this shelxl refinement is uniquely defined
by the following loop, which should always be used as a source of
symmetry information in preference to the above space-group names.
They are only intended as comments.
;
_olex2_refinement_description
;
1. Fixed Uiso
 At 1.2 times of:
  All C(H) groups, All C(H,H) groups
 At 1.5 times of:
  All C(H,H,H) groups
2. Shared sites
{C25, Cl3}
3. Restrained distances
 Cl2-C26
 1.78 with sigma of 0.02
 Cl3-C26
 1.77 with sigma of 0.02
 Cl2-C26 = Cl3-C26
 1.771 with sigma of 0.01
 Cl1-Cl4
 2.916 with sigma of 0.03
 Cl2-Cl3
 2.916 with sigma of 0.03
 Cl1-C25
 1.78 with sigma of 0.02
 Cl4-C25
 1.77 with sigma of 0.02
 Cl1-C25 = Cl4-C25
 1.771 with sigma of 0.01
 Cl2-Cl3
 2.92 with sigma of 0.04
 Cl1-Cl4
 2.92 with sigma of 0.04
4. Rigid bond restraints
 Cl2, Cl3, C26
 with sigma for 1-2 distances of 0.01 and sigma for 1-3 distances of 0.01
 Cl1, Cl4, C25
 with sigma for 1-2 distances of 0.01 and sigma for 1-3 distances of 0.01
5. Uiso/Uaniso restraints and constraints
Cl2 \\sim Cl3 \\sim C26: within 2A with sigma of 0.04 and sigma for terminal
atoms of 0.08 within 2A
Cl1 \\sim Cl4 \\sim C25: within 2A with sigma of 0.04 and sigma for terminal
atoms of 0.08 within 2A
Uanis(C25) = Uanis(Cl3)
Uanis(Cl1) = Uanis(C26)
Uanis(Cl4) = Uanis(C25)
Uanis(Cl2) = Uanis(C26)
6. Rigid body (RIGU) restrains
 Cl1, Cl4, C25
 with sigma for 1-2 distances of 0.004 and sigma for 1-3 distances of 0.004
 Cl2, Cl3, C26
 with sigma for 1-2 distances of 0.004 and sigma for 1-3 distances of 0.004
7. Others
 Fixed Sof: Cl1(0.25) Cl4(0.25) C25(0.25) H25A(0.25) H25B(0.25) Cl2(0.25)
 Cl3(0.25) C26(0.25) H26A(0.25) H26B(0.25)
8.a Secondary CH2 refined with riding coordinates:
 C17(H17A,H17B), C19(H19A,H19B), C18(H18A,H18B), C25(H25A,H25B), C26(H26A,H26B)
8.b Aromatic/amide H refined with riding coordinates:
 C8(H8), C3(H3), C10(H10), C9(H9), C16(H16), C15(H15), C2(H2), C4(H4)
8.c Idealised Me refined as rotating group:
 C24(H24A,H24B,H24C), C23(H23A,H23B,H23C), C22(H22A,H22B,H22C)
;
_olex2_diffrn_ambient_temperature_device 'Oxford Cryosystems Cryostream 700+'
_olex2_submission_special_instructions 'No special instructions were received'
_oxdiff_exptl_absorpt_empirical_details
;
Empirical correction (ABSPACK) includes:
- Absorption correction using spherical harmonics
- Frame scaling
;

loop_
_space_group_symop_operation_xyz
'x, y, z'
'-x, y+1/2, -z+1/2'
'-x, -y, -z'
'x, -y-1/2, z-1/2'

loop_
_atom_site_label
_atom_site_type_symbol
_atom_site_fract_x
_atom_site_fract_y
_atom_site_fract_z
_atom_site_U_iso_or_equiv
_atom_site_adp_type
_atom_site_occupancy
_atom_site_site_symmetry_order
_atom_site_calc_flag
_atom_site_refinement_flags_posn
_atom_site_refinement_flags_adp
_atom_site_refinement_flags_occupancy
_atom_site_disorder_assembly
_atom_site_disorder_group
Br1 Br 0.16116(3) 0.10048(6) 0.71609(3) 0.03217(14) Uani 1 1 d . . . . .
Br4 Br 0.29426(4) -0.03548(7) 0.65438(3) 0.04273(17) Uani 1 1 d . . . . .
Br2 Br 0.31016(4) -0.13612(6) 0.83056(3) 0.03555(15) Uani 1 1 d . . . . .
Br3 Br 0.36226(4) 0.20072(7) 0.80455(4) 0.04346(17) Uani 1 1 d . . . . .
B2 B 0.2824(4) 0.0312(6) 0.7513(3) 0.0241(11) Uani 1 1 d . . . . .
O1 O 0.2472(2) 0.4536(4) 0.62015(18) 0.0247(7) Uani 1 1 d . . . . .
N1 N 0.2550(3) 0.3127(5) 0.5220(2) 0.0259(9) Uani 1 1 d . . . . .
C8 C -0.0959(3) 0.2731(6) 0.5231(3) 0.0315(12) Uani 1 1 d . . . . .
H8 H -0.121227 0.201723 0.481384 0.038 Uiso 1 1 calc R U . . .
C6 C 0.0243(3) 0.4271(5) 0.6089(3) 0.0245(10) Uani 1 1 d . . . . .
C17 C 0.1899(4) 0.0811(6) 0.3958(3) 0.0341(12) Uani 1 1 d . . . . .
H17A H 0.171160 0.126524 0.342149 0.041 Uiso 1 1 calc R U . . .
H17B H 0.179959 -0.027096 0.388519 0.041 Uiso 1 1 calc R U . . .
C21 C 0.3828(3) 0.4642(6) 0.6200(3) 0.0326(12) Uani 1 1 d . . . . .
C7 C -0.0118(3) 0.3181(5) 0.5468(3) 0.0235(10) Uani 1 1 d . . . . .
C5 C -0.0258(3) 0.4856(6) 0.6444(3) 0.0302(12) Uani 1 1 d . . . . .
C19 C 0.2972(4) 0.2722(7) 0.4709(3) 0.0384(13) Uani 1 1 d . . . . .
H19A H 0.359364 0.292944 0.500855 0.046 Uiso 1 1 calc R U . . .
H19B H 0.273238 0.334048 0.421707 0.046 Uiso 1 1 calc R U . . .
C24 C 0.3989(4) 0.5572(7) 0.6944(4) 0.0441(15) Uani 1 1 d . . . . .
H24A H 0.358390 0.640204 0.678435 0.066 Uiso 1 1 calc R U . . .
H24B H 0.457639 0.595581 0.718796 0.066 Uiso 1 1 calc R U . . .
H24C H 0.390876 0.495084 0.733508 0.066 Uiso 1 1 calc R U . . .
C11 C 0.0371(3) 0.2549(5) 0.5065(3) 0.0241(10) Uani 1 1 d . . . . .
C3 C 0.0904(4) 0.6505(6) 0.7285(3) 0.0365(13) Uani 1 1 d . . . . .
H3 H 0.112154 0.726848 0.767767 0.044 Uiso 1 1 calc R U . . .
C13 C 0.1702(3) 0.2531(5) 0.4946(3) 0.0222(10) Uani 1 1 d . . . . .
C23 C 0.3944(4) 0.5685(8) 0.5606(4) 0.059(2) Uani 1 1 d . . . . .
H23A H 0.382102 0.514434 0.510994 0.089 Uiso 1 1 calc R U . . .
H23B H 0.453592 0.604957 0.584796 0.089 Uiso 1 1 calc R U . . .
H23C H 0.355006 0.652600 0.548141 0.089 Uiso 1 1 calc R U . . .
C10 C -0.1099(4) 0.4338(6) 0.6192(3) 0.0357(13) Uani 1 1 d . . . . .
H10 H -0.142954 0.470651 0.643845 0.043 Uiso 1 1 calc R U . . .
C1 C 0.1100(3) 0.4828(5) 0.6365(3) 0.0256(11) Uani 1 1 d . . . . .
C22 C 0.4485(4) 0.3365(7) 0.6490(4) 0.0422(14) Uani 1 1 d . . . . .
H22A H 0.430915 0.261984 0.676731 0.063 Uiso 1 1 calc R U . . .
H22B H 0.505088 0.375411 0.686080 0.063 Uiso 1 1 calc R U . . .
H22C H 0.451223 0.290795 0.602620 0.063 Uiso 1 1 calc R U . . .
C9 C -0.1439(4) 0.3310(6) 0.5596(3) 0.0354(13) Uani 1 1 d . . . . .
H9 H -0.201003 0.297847 0.542362 0.042 Uiso 1 1 calc R U . . .
C16 C 0.0050(3) 0.1478(5) 0.4463(3) 0.0274(11) Uani 1 1 d . . . . .
H16 H -0.051463 0.110574 0.428462 0.033 Uiso 1 1 calc R U . . .
C15 C 0.0554(3) 0.0956(6) 0.4127(3) 0.0296(11) Uani 1 1 d . . . . .
H15 H 0.032064 0.021855 0.372051 0.036 Uiso 1 1 calc R U . . .
C20 C 0.2908(3) 0.4042(5) 0.5836(3) 0.0250(10) Uani 1 1 d . . . . .
C12 C 0.1216(3) 0.3052(5) 0.5307(3) 0.0225(10) Uani 1 1 d . . . . .
C14 C 0.1386(3) 0.1447(5) 0.4347(3) 0.0277(11) Uani 1 1 d . . . . .
C2 C 0.1409(3) 0.5923(6) 0.6949(3) 0.0298(11) Uani 1 1 d . . . . .
H2 H 0.197465 0.628642 0.712451 0.036 Uiso 1 1 calc R U . . .
C4 C 0.0097(4) 0.5968(6) 0.7043(3) 0.0363(13) Uani 1 1 d . . . . .
H4 H -0.023709 0.634951 0.728300 0.044 Uiso 1 1 calc R U . . .
C18 C 0.2838(4) 0.1111(7) 0.4477(3) 0.0403(14) Uani 1 1 d . . . . .
H18A H 0.305342 0.048840 0.496675 0.048 Uiso 1 1 calc R U . . .
H18B H 0.316285 0.085111 0.417817 0.048 Uiso 1 1 calc R U . . .
B1 B 0.1608(4) 0.4153(6) 0.5966(3) 0.0240(11) Uani 1 1 d . . . . .
Cl1 Cl 0.4586(6) 0.6327(8) 0.9812(5) 0.0758(19) Uani 0.25 1 d D U P A -2
Cl4 Cl 0.5192(5) 0.3480(8) 0.9988(5) 0.0618(15) Uani 0.25 1 d D U P A -2
C25 C 0.4930(4) 0.5015(7) 0.9312(4) 0.0618(15) Uani 0.25 1 d D U P A -2
H25A H 0.543626 0.537319 0.925982 0.074 Uiso 0.25 1 calc R U P A -2
H25B H 0.446568 0.476404 0.877237 0.074 Uiso 0.25 1 calc R U P A -2
Cl2 Cl 0.4863(7) 0.5293(10) 1.0860(5) 0.0758(19) Uani 0.25 1 d D U P B -1
Cl3 Cl 0.4930(4) 0.5015(7) 0.9312(4) 0.0618(15) Uani 0.25 1 d D U P B -1
C26 C 0.5481(11) 0.481(3) 1.0372(6) 0.0758(19) Uani 0.25 1 d D U P B -1
H26A H 0.566978 0.377151 1.050239 0.091 Uiso 0.25 1 calc R U P B -1
H26B H 0.599997 0.544493 1.058497 0.091 Uiso 0.25 1 calc R U P B -1

loop_
_atom_site_aniso_label
_atom_site_aniso_U_11
_atom_site_aniso_U_22
_atom_site_aniso_U_33
_atom_site_aniso_U_23
_atom_site_aniso_U_13
_atom_site_aniso_U_12
Br1 0.0258(3) 0.0390(3) 0.0305(3) 0.0063(2) 0.0118(2) 0.0033(2)
Br4 0.0597(4) 0.0448(3) 0.0323(3) 0.0026(2) 0.0285(3) 0.0121(3)
Br2 0.0372(3) 0.0369(3) 0.0284(3) 0.0099(2) 0.0114(2) 0.0043(2)
Br3 0.0385(3) 0.0403(3) 0.0529(4) -0.0103(3) 0.0220(3) -0.0160(3)
B2 0.022(3) 0.026(3) 0.025(3) -0.003(2) 0.012(2) -0.004(2)
O1 0.0203(17) 0.0284(18) 0.0235(17) -0.0016(14) 0.0084(14) 0.0001(15)
N1 0.023(2) 0.032(2) 0.023(2) -0.0009(17) 0.0112(18) -0.0014(19)
C8 0.029(3) 0.032(3) 0.032(3) 0.011(2) 0.013(2) 0.001(2)
C6 0.030(3) 0.024(3) 0.023(2) 0.0104(19) 0.016(2) 0.008(2)
C17 0.050(4) 0.029(3) 0.029(3) -0.002(2) 0.023(3) 0.000(3)
C21 0.022(3) 0.037(3) 0.031(3) 0.003(2) 0.005(2) -0.003(2)
C7 0.024(3) 0.025(3) 0.021(2) 0.0105(19) 0.010(2) 0.006(2)
C5 0.038(3) 0.031(3) 0.027(3) 0.016(2) 0.019(2) 0.011(2)
C19 0.032(3) 0.055(4) 0.034(3) -0.002(3) 0.021(3) -0.002(3)
C24 0.030(3) 0.039(3) 0.049(4) -0.009(3) 0.005(3) -0.007(3)
C11 0.026(3) 0.023(2) 0.019(2) 0.0066(19) 0.006(2) 0.002(2)
C3 0.053(4) 0.032(3) 0.026(3) 0.004(2) 0.019(3) 0.010(3)
C13 0.023(3) 0.024(2) 0.017(2) 0.0031(18) 0.007(2) -0.002(2)
C23 0.039(4) 0.081(5) 0.046(4) 0.019(3) 0.009(3) -0.026(4)
C10 0.040(3) 0.037(3) 0.040(3) 0.019(2) 0.027(3) 0.015(3)
C1 0.037(3) 0.021(2) 0.018(2) 0.0052(18) 0.011(2) 0.008(2)
C22 0.029(3) 0.050(4) 0.044(3) -0.001(3) 0.013(3) 0.006(3)
C9 0.029(3) 0.039(3) 0.041(3) 0.020(3) 0.018(3) 0.004(2)
C16 0.027(3) 0.027(3) 0.023(2) 0.004(2) 0.007(2) -0.005(2)
C15 0.037(3) 0.025(3) 0.022(2) -0.001(2) 0.009(2) -0.004(2)
C20 0.024(3) 0.024(2) 0.024(2) 0.0070(19) 0.008(2) 0.002(2)
C12 0.024(3) 0.023(2) 0.019(2) 0.0036(18) 0.009(2) 0.000(2)
C14 0.035(3) 0.025(3) 0.022(2) 0.0027(19) 0.011(2) 0.001(2)
C2 0.034(3) 0.028(3) 0.023(2) 0.003(2) 0.010(2) 0.005(2)
C4 0.057(4) 0.032(3) 0.029(3) 0.011(2) 0.028(3) 0.019(3)
C18 0.043(3) 0.049(4) 0.039(3) 0.004(3) 0.027(3) 0.014(3)
B1 0.026(3) 0.025(3) 0.020(3) 0.004(2) 0.009(2) 0.001(2)
Cl1 0.096(5) 0.061(3) 0.042(3) -0.012(3) 0.007(3) -0.058(3)
Cl4 0.040(2) 0.076(3) 0.072(3) -0.051(2) 0.028(2) -0.031(2)
C25 0.040(2) 0.076(3) 0.072(3) -0.051(2) 0.028(2) -0.031(2)
Cl2 0.096(5) 0.061(3) 0.042(3) -0.012(3) 0.007(3) -0.058(3)
Cl3 0.040(2) 0.076(3) 0.072(3) -0.051(2) 0.028(2) -0.031(2)
C26 0.096(5) 0.061(3) 0.042(3) -0.012(3) 0.007(3) -0.058(3)

loop_
_atom_type_symbol
_atom_type_description
_atom_type_scat_dispersion_real
_atom_type_scat_dispersion_imag
_atom_type_scat_source
C C 0.0033 0.0016 'International Tables Vol C Tables 4.2.6.8 and 6.1.1.4'
H H 0.0000 0.0000 'International Tables Vol C Tables 4.2.6.8 and 6.1.1.4'
B B 0.0013 0.0007 'International Tables Vol C Tables 4.2.6.8 and 6.1.1.4'
Br Br -0.2901 2.4595 'International Tables Vol C Tables 4.2.6.8 and 6.1.1.4'
Cl Cl 0.1484 0.1585 'International Tables Vol C Tables 4.2.6.8 and 6.1.1.4'
N N 0.0061 0.0033 'International Tables Vol C Tables 4.2.6.8 and 6.1.1.4'
O O 0.0106 0.0060 'International Tables Vol C Tables 4.2.6.8 and 6.1.1.4'

loop_
_geom_angle_atom_site_label_1
_geom_angle_atom_site_label_2
_geom_angle_atom_site_label_3
_geom_angle
_geom_angle_site_symmetry_1
_geom_angle_site_symmetry_3
_geom_angle_publ_flag
Br4 B2 Br1 109.1(3) . . ?
Br4 B2 Br2 110.4(3) . . ?
Br2 B2 Br1 109.8(2) . . ?
Br3 B2 Br1 108.6(3) . . ?
Br3 B2 Br4 109.8(2) . . ?
Br3 B2 Br2 109.1(3) . . ?
C20 O1 B1 123.4(4) . . ?
C13 N1 C19 114.4(4) . . ?
C20 N1 C19 122.1(4) . . ?
C20 N1 C13 123.3(4) . . ?
C7 C8 H8 119.4 . . ?
C7 C8 C9 121.3(5) . . ?
C9 C8 H8 119.4 . . ?
C7 C6 C1 122.3(4) . . ?
C5 C6 C7 119.7(5) . . ?
C5 C6 C1 118.0(5) . . ?
H17A C17 H17B 108.2 . . ?
C14 C17 H17A 109.7 . . ?
C14 C17 H17B 109.7 . . ?
C14 C17 C18 109.9(4) . . ?
C18 C17 H17A 109.7 . . ?
C18 C17 H17B 109.7 . . ?
C24 C21 C23 106.8(5) . . ?
C24 C21 C22 106.9(4) . . ?
C23 C21 C22 112.8(5) . . ?
C20 C21 C24 108.4(4) . . ?
C20 C21 C23 110.8(4) . . ?
C20 C21 C22 110.9(4) . . ?
C8 C7 C6 118.1(4) . . ?
C8 C7 C11 119.8(5) . . ?
C6 C7 C11 122.0(4) . . ?
C10 C5 C6 119.8(5) . . ?
C10 C5 C4 121.0(5) . . ?
C4 C5 C6 119.2(5) . . ?
N1 C19 H19A 109.4 . . ?
N1 C19 H19B 109.4 . . ?
N1 C19 C18 111.3(4) . . ?
H19A C19 H19B 108.0 . . ?
C18 C19 H19A 109.4 . . ?
C18 C19 H19B 109.4 . . ?
C21 C24 H24A 109.5 . . ?
C21 C24 H24B 109.5 . . ?
C21 C24 H24C 109.5 . . ?
H24A C24 H24B 109.5 . . ?
H24A C24 H24C 109.5 . . ?
H24B C24 H24C 109.5 . . ?
C16 C11 C7 124.1(5) . . ?
C16 C11 C12 117.4(4) . . ?
C12 C11 C7 118.5(4) . . ?
C2 C3 H3 120.3 . . ?
C4 C3 H3 120.3 . . ?
C4 C3 C2 119.4(5) . . ?
C12 C13 N1 117.7(4) . . ?
C12 C13 C14 121.3(4) . . ?
C14 C13 N1 121.0(4) . . ?
C21 C23 H23A 109.5 . . ?
C21 C23 H23B 109.5 . . ?
C21 C23 H23C 109.5 . . ?
H23A C23 H23B 109.5 . . ?
H23A C23 H23C 109.5 . . ?
H23B C23 H23C 109.5 . . ?
C5 C10 H10 120.0 . . ?
C9 C10 C5 120.1(5) . . ?
C9 C10 H10 120.0 . . ?
C6 C1 B1 115.6(4) . . ?
C2 C1 C6 120.1(4) . . ?
C2 C1 B1 124.3(5) . . ?
C21 C22 H22A 109.5 . . ?
C21 C22 H22B 109.5 . . ?
C21 C22 H22C 109.5 . . ?
H22A C22 H22B 109.5 . . ?
H22A C22 H22C 109.5 . . ?
H22B C22 H22C 109.5 . . ?
C8 C9 H9 119.5 . . ?
C10 C9 C8 121.1(5) . . ?
C10 C9 H9 119.5 . . ?
C11 C16 H16 120.1 . . ?
C15 C16 C11 119.8(5) . . ?
C15 C16 H16 120.1 . . ?
C16 C15 H15 118.0 . . ?
C16 C15 C14 123.9(5) . . ?
C14 C15 H15 118.0 . . ?
O1 C20 N1 120.4(4) . . ?
O1 C20 C21 113.2(4) . . ?
N1 C20 C21 126.4(4) . . ?
C11 C12 B1 120.1(4) . . ?
C13 C12 C11 121.5(4) . . ?
C13 C12 B1 118.3(4) . . ?
C13 C14 C17 123.2(5) . . ?
C15 C14 C17 120.8(5) . . ?
C15 C14 C13 116.0(4) . . ?
C3 C2 H2 119.3 . . ?
C1 C2 C3 121.3(5) . . ?
C1 C2 H2 119.3 . . ?
C5 C4 H4 119.0 . . ?
C3 C4 C5 121.9(5) . . ?
C3 C4 H4 119.0 . . ?
C17 C18 H18A 109.7 . . ?
C17 C18 H18B 109.7 . . ?
C19 C18 C17 109.8(5) . . ?
C19 C18 H18A 109.7 . . ?
C19 C18 H18B 109.7 . . ?
H18A C18 H18B 108.2 . . ?
O1 B1 C1 122.1(4) . . ?
O1 B1 C12 116.5(4) . . ?
C12 B1 C1 121.4(5) . . ?
Cl1 C25 Cl4 100.5(5) . . ?
Cl1 C25 H25A 111.7 . . ?
Cl1 C25 H25B 111.7 . . ?
Cl4 C25 H25A 111.7 . . ?
Cl4 C25 H25B 111.7 . . ?
H25A C25 H25B 109.4 . . ?
Cl2 C26 Cl3 113.8(9) . . ?
Cl2 C26 H26A 108.8 . . ?
Cl2 C26 H26B 108.8 . . ?
Cl3 C26 H26A 108.8 . . ?
Cl3 C26 H26B 108.8 . . ?
H26A C26 H26B 107.7 . . ?

loop_
_geom_bond_atom_site_label_1
_geom_bond_atom_site_label_2
_geom_bond_distance
_geom_bond_site_symmetry_2
_geom_bond_publ_flag
Br1 B2 2.016(6) . ?
Br4 B2 2.007(5) . ?
Br2 B2 2.012(6) . ?
Br3 B2 2.005(6) . ?
O1 C20 1.315(6) . ?
O1 B1 1.414(6) . ?
N1 C19 1.495(6) . ?
N1 C13 1.437(6) . ?
N1 C20 1.319(6) . ?
C8 H8 0.9500 . ?
C8 C7 1.392(7) . ?
C8 C9 1.404(7) . ?
C6 C7 1.429(7) . ?
C6 C5 1.422(7) . ?
C6 C1 1.439(7) . ?
C17 H17A 0.9900 . ?
C17 H17B 0.9900 . ?
C17 C14 1.503(7) . ?
C17 C18 1.506(8) . ?
C21 C24 1.535(8) . ?
C21 C23 1.537(8) . ?
C21 C22 1.542(8) . ?
C21 C20 1.535(7) . ?
C7 C11 1.489(7) . ?
C5 C10 1.407(8) . ?
C5 C4 1.418(8) . ?
C19 H19A 0.9900 . ?
C19 H19B 0.9900 . ?
C19 C18 1.505(8) . ?
C24 H24A 0.9800 . ?
C24 H24B 0.9800 . ?
C24 H24C 0.9800 . ?
C11 C16 1.391(7) . ?
C11 C12 1.412(7) . ?
C3 H3 0.9500 . ?
C3 C2 1.401(7) . ?
C3 C4 1.362(8) . ?
C13 C12 1.389(6) . ?
C13 C14 1.396(7) . ?
C23 H23A 0.9800 . ?
C23 H23B 0.9800 . ?
C23 H23C 0.9800 . ?
C10 H10 0.9500 . ?
C10 C9 1.360(8) . ?
C1 C2 1.385(7) . ?
C1 B1 1.525(7) . ?
C22 H22A 0.9800 . ?
C22 H22B 0.9800 . ?
C22 H22C 0.9800 . ?
C9 H9 0.9500 . ?
C16 H16 0.9500 . ?
C16 C15 1.381(7) . ?
C15 H15 0.9500 . ?
C15 C14 1.394(7) . ?
C12 B1 1.483(7) . ?
C2 H2 0.9500 . ?
C4 H4 0.9500 . ?
C18 H18A 0.9900 . ?
C18 H18B 0.9900 . ?
Cl1 C25 1.776(8) . ?
Cl4 C25 1.787(8) . ?
C25 H25A 0.9900 . ?
C25 H25B 0.9900 . ?
Cl2 C26 1.758(9) . ?
Cl3 C26 1.773(9) . ?
C26 H26A 0.9900 . ?
C26 H26B 0.9900 . ?

loop_
_geom_torsion_atom_site_label_1
_geom_torsion_atom_site_label_2
_geom_torsion_atom_site_label_3
_geom_torsion_atom_site_label_4
_geom_torsion
_geom_torsion_site_symmetry_1
_geom_torsion_site_symmetry_2
_geom_torsion_site_symmetry_3
_geom_torsion_site_symmetry_4
_geom_torsion_publ_flag
N1 C19 C18 C17 64.1(6) . . . . ?
N1 C13 C12 C11 178.8(4) . . . . ?
N1 C13 C12 B1 -1.7(6) . . . . ?
N1 C13 C14 C17 1.0(7) . . . . ?
N1 C13 C14 C15 -179.7(4) . . . . ?
C8 C7 C11 C16 -1.8(7) . . . . ?
C8 C7 C11 C12 178.7(4) . . . . ?
C6 C7 C11 C16 179.4(4) . . . . ?
C6 C7 C11 C12 -0.1(6) . . . . ?
C6 C5 C10 C9 -1.7(7) . . . . ?
C6 C5 C4 C3 0.6(7) . . . . ?
C6 C1 C2 C3 0.4(7) . . . . ?
C6 C1 B1 O1 -176.9(4) . . . . ?
C6 C1 B1 C12 3.0(7) . . . . ?
C7 C8 C9 C10 0.3(7) . . . . ?
C7 C6 C5 C10 1.1(7) . . . . ?
C7 C6 C5 C4 -178.2(4) . . . . ?
C7 C6 C1 C2 177.7(4) . . . . ?
C7 C6 C1 B1 -1.3(6) . . . . ?
C7 C11 C16 C15 -179.8(4) . . . . ?
C7 C11 C12 C13 -178.7(4) . . . . ?
C7 C11 C12 B1 1.8(6) . . . . ?
C5 C6 C7 C8 0.1(6) . . . . ?
C5 C6 C7 C11 178.9(4) . . . . ?
C5 C6 C1 C2 -1.3(7) . . . . ?
C5 C6 C1 B1 179.6(4) . . . . ?
C5 C10 C9 C8 1.0(7) . . . . ?
C19 N1 C13 C12 -169.6(4) . . . . ?
C19 N1 C13 C14 11.5(6) . . . . ?
C19 N1 C20 O1 170.4(4) . . . . ?
C19 N1 C20 C21 -9.4(7) . . . . ?
C24 C21 C20 O1 4.4(6) . . . . ?
C24 C21 C20 N1 -175.8(5) . . . . ?
C11 C16 C15 C14 -0.6(7) . . . . ?
C11 C12 B1 O1 176.6(4) . . . . ?
C11 C12 B1 C1 -3.3(7) . . . . ?
C13 N1 C19 C18 -43.6(6) . . . . ?
C13 N1 C20 O1 -4.6(7) . . . . ?
C13 N1 C20 C21 175.6(4) . . . . ?
C13 C12 B1 O1 -2.9(6) . . . . ?
C13 C12 B1 C1 177.2(4) . . . . ?
C23 C21 C20 O1 -112.5(5) . . . . ?
C23 C21 C20 N1 67.3(7) . . . . ?
C10 C5 C4 C3 -178.7(5) . . . . ?
C1 C6 C7 C8 -178.9(4) . . . . ?
C1 C6 C7 C11 -0.1(7) . . . . ?
C1 C6 C5 C10 -179.8(4) . . . . ?
C1 C6 C5 C4 0.8(6) . . . . ?
C22 C21 C20 O1 121.5(5) . . . . ?
C22 C21 C20 N1 -58.7(6) . . . . ?
C9 C8 C7 C6 -0.9(7) . . . . ?
C9 C8 C7 C11 -179.7(4) . . . . ?
C16 C11 C12 C13 1.7(7) . . . . ?
C16 C11 C12 B1 -177.8(4) . . . . ?
C16 C15 C14 C17 179.3(5) . . . . ?
C16 C15 C14 C13 0.0(7) . . . . ?
C20 O1 B1 C1 -175.7(4) . . . . ?
C20 O1 B1 C12 4.4(7) . . . . ?
C20 N1 C19 C18 140.9(5) . . . . ?
C20 N1 C13 C12 5.8(7) . . . . ?
C20 N1 C13 C14 -173.2(4) . . . . ?
C12 C11 C16 C15 -0.3(7) . . . . ?
C12 C13 C14 C17 -177.8(4) . . . . ?
C12 C13 C14 C15 1.4(7) . . . . ?
C14 C17 C18 C19 -49.5(6) . . . . ?
C14 C13 C12 C11 -2.3(7) . . . . ?
C14 C13 C12 B1 177.2(4) . . . . ?
C2 C3 C4 C5 -1.6(8) . . . . ?
C2 C1 B1 O1 4.1(7) . . . . ?
C2 C1 B1 C12 -176.0(5) . . . . ?
C4 C5 C10 C9 177.6(5) . . . . ?
C4 C3 C2 C1 1.1(8) . . . . ?
C18 C17 C14 C13 18.6(7) . . . . ?
C18 C17 C14 C15 -160.6(5) . . . . ?
B1 O1 C20 N1 -0.7(7) . . . . ?
B1 O1 C20 C21 179.1(4) . . . . ?
B1 C1 C2 C3 179.3(5) . . . . ?
